data_1565325
loop_
_publ_author_name
'Xu, Bingjia'
'Song, Zicun'
'Zhang, Minmin'
'Zhang, Qingqing'
'Jiang, Long'
'Xu, Chao'
'Zhong, Lijun'
'Su, Changlin'
'Ban, Qiqi'
'Liu, Cong'
'Sun, Fengqiang'
'Zhang, Yi'
'Chi, Zhenguo'
'Zhao, Zujin'
'Shi, Guang'

_publ_section_title
;
 Controlling the Thermally Activated Delayed Fluorescence of Axially
 Chiral Organic Emitters and Their Racemate for Information Encryption
;
_journal_name_full 'Chemical Science'
_journal_paper_doi 10.1039/D1SC04738H
_journal_year 2021
_chemical_formula_moiety 'C55 H34 N4 O2, C4 H8 O2'
_chemical_formula_sum 'C59 H42 N4 O4'
_chemical_formula_weight 870.96
_chemical_name_systematic (S)-CzACN-SCer
_space_group_crystal_system orthorhombic
_space_group_IT_number 19
_space_group_name_Hall 'P 2ac 2ab'
_space_group_name_H-M_alt 'P 21 21 21'
_atom_sites_solution_hydrogens geom
_atom_sites_solution_primary dual
_audit_creation_date 2017-12-14
_audit_creation_method
;
Olex2 1.2
(compiled 2016.09.09 svn.r3337 for OlexSys, GUI svn.r5227)
;
_audit_update_record
;
2021-06-29 deposited with the CCDC.	2021-11-17 downloaded from the CCDC.
;
_cell_angle_alpha 90
_cell_angle_beta 90
_cell_angle_gamma 90
_cell_formula_units_Z 4
_cell_length_a 10.9114(3)
_cell_length_b 16.3200(5)
_cell_length_c 26.1644(9)
_cell_measurement_reflns_used 4535
_cell_measurement_temperature 293.3(4)
_cell_measurement_theta_max 73.7650
_cell_measurement_theta_min 4.3420
_cell_volume 4659.2(2)
_computing_cell_refinement 'CrysAlisPro 1.171.38.43 (Rigaku OD, 2015)'
_computing_data_collection 'CrysAlisPro 1.171.38.43 (Rigaku OD, 2015)'
_computing_data_reduction 'CrysAlisPro 1.171.38.43 (Rigaku OD, 2015)'
_computing_molecular_graphics 'Olex2 (Dolomanov et al., 2009)'
_computing_publication_material 'Olex2 (Dolomanov et al., 2009)'
_computing_structure_refinement 'ShelXL (Sheldrick, 2015)'
_computing_structure_solution 'ShelXT (Sheldrick, 2015)'
_diffrn_ambient_environment air
_diffrn_ambient_temperature 293.3(4)
_diffrn_detector 'CCD plate'
_diffrn_detector_area_resol_mean 5.2913
_diffrn_detector_type AtlasS2
_diffrn_measured_fraction_theta_full 0.994
_diffrn_measured_fraction_theta_max 0.966
_diffrn_measurement_details
;
List of Runs (angles in degrees, time in seconds):

  # Type    Start    End  Width  t~exp~   \w     \q     \k     \f   Frames
#--------------------------------------------------------------------------
  1  \w   -110.00 -18.00   1.00   30.42    --  -38.50 -37.00 -30.00   92
  2  \w      1.00  77.00   1.00   30.42    --   43.56 -99.00-180.00   76
  3  \w     43.00 123.00   1.00   47.50    --  107.38 -45.00-150.00   80
  4  \w     33.00 104.00   1.00   47.50    --  107.38 -94.00  90.00   71
  5  \w     35.00  94.00   1.00   47.50    --  107.38 -94.00-180.00   59
  6  \w     38.00 141.00   1.00   47.50    --  107.38 -15.00 -90.00  103
;
_diffrn_measurement_device 'four-circle diffractometer'
_diffrn_measurement_device_type 'SuperNova, Dual, Cu at zero, AtlasS2'
_diffrn_measurement_method '\w scans'
_diffrn_orient_matrix_type 'CrysAlisPro convention (1999,Acta A55,543-557)'
_diffrn_orient_matrix_UB_11 0.0030330000
_diffrn_orient_matrix_UB_12 -0.0665331000
_diffrn_orient_matrix_UB_13 -0.0418056000
_diffrn_orient_matrix_UB_21 0.0264077000
_diffrn_orient_matrix_UB_22 0.0661572000
_diffrn_orient_matrix_UB_23 -0.0405322000
_diffrn_orient_matrix_UB_31 0.1385834000
_diffrn_orient_matrix_UB_32 -0.0109585000
_diffrn_orient_matrix_UB_33 0.0086586000
_diffrn_radiation_monochromator mirror
_diffrn_radiation_probe x-ray
_diffrn_radiation_type CuK\a
_diffrn_radiation_wavelength 1.54184
_diffrn_reflns_av_R_equivalents 0.0504
_diffrn_reflns_av_unetI/netI 0.0585
_diffrn_reflns_Laue_measured_fraction_full 0.994
_diffrn_reflns_Laue_measured_fraction_max 0.966
_diffrn_reflns_limit_h_max 13
_diffrn_reflns_limit_h_min -8
_diffrn_reflns_limit_k_max 18
_diffrn_reflns_limit_k_min -20
_diffrn_reflns_limit_l_max 31
_diffrn_reflns_limit_l_min -32
_diffrn_reflns_number 14493
_diffrn_reflns_point_group_measured_fraction_full 0.989
_diffrn_reflns_point_group_measured_fraction_max 0.948
_diffrn_reflns_theta_full 67.684
_diffrn_reflns_theta_max 74.794
_diffrn_reflns_theta_min 4.331
_diffrn_source 'micro-focus sealed X-ray tube'
_diffrn_source_type 'SuperNova (Cu) X-ray Source'
_exptl_absorpt_coefficient_mu 0.622
_exptl_absorpt_correction_T_max 1.00000
_exptl_absorpt_correction_T_min 0.35021
_exptl_absorpt_correction_type multi-scan
_exptl_absorpt_process_details
;
CrysAlisPro 1.171.38.43 (Rigaku Oxford Diffraction, 2015)
Empirical absorption correction using spherical harmonics,
 implemented in SCALE3 ABSPACK scaling algorithm.
;
_exptl_crystal_colour red
_exptl_crystal_colour_primary red
_exptl_crystal_density_diffrn 1.242
_exptl_crystal_description needle
_exptl_crystal_F_000 1824
_exptl_crystal_preparation Luminescent
_exptl_crystal_recrystallization_method 'Re-crystallisation from solvent: dichloromethane and ethyl acetate'
_exptl_crystal_size_max 0.900
_exptl_crystal_size_mid 0.040
_exptl_crystal_size_min 0.020
_refine_diff_density_max 0.260
_refine_diff_density_min -0.190
_refine_diff_density_rms 0.041
_refine_ls_abs_structure_details
;
 Flack x determined using 2078 quotients [(I+)-(I-)]/[(I+)+(I-)]
 (Parsons, Flack and Wagner, Acta Cryst. B69 (2013) 249-259).
;
_refine_ls_abs_structure_Flack -0.1(2)
_refine_ls_extinction_method none
_refine_ls_goodness_of_fit_ref 1.055
_refine_ls_hydrogen_treatment constr
_refine_ls_matrix_type full
_refine_ls_number_parameters 608
_refine_ls_number_reflns 9084
_refine_ls_number_restraints 0
_refine_ls_restrained_S_all 1.055
_refine_ls_R_factor_all 0.0793
_refine_ls_R_factor_gt 0.0624
_refine_ls_shift/su_max 0.000
_refine_ls_shift/su_mean 0.000
_refine_ls_structure_factor_coef Fsqd
_refine_ls_weighting_details 'w=1/[\s^2^(Fo^2^)+(0.0747P)^2^+0.2411P] where P=(Fo^2^+2Fc^2^)/3'
_refine_ls_weighting_scheme calc
_refine_ls_wR_factor_gt 0.1539
_refine_ls_wR_factor_ref 0.1758
_reflns_Friedel_coverage 0.766
_reflns_Friedel_fraction_full 0.982
_reflns_Friedel_fraction_max 0.925
_reflns_number_gt 7002
_reflns_number_total 9084
_reflns_threshold_expression 'I > 2\s(I)'
_cod_data_source_file d1sc04738h2.cif
_cod_data_source_block (S)-CzACN-SCer
_cod_database_code 1565325
_chemical_oxdiff_formula 'C H O N'
_chemical_oxdiff_usercomment R-CzACN
_shelx_space_group_comment
;
The symmetry employed for this shelxl refinement is uniquely defined
by the following loop, which should always be used as a source of
symmetry information in preference to the above space-group names.
They are only intended as comments.
;
_reflns_odcompleteness_completeness 99.40
_reflns_odcompleteness_iscentric 1
_reflns_odcompleteness_theta 66.97
_olex2_refinement_description
;
1. Fixed Uiso
 At 1.2 times of:
  All C(H) groups, All C(H,H) groups
 At 1.5 times of:
  All C(H,H,H) groups
2.a Secondary CH2 refined with riding coordinates:
 C01U(H01Z,HA)
2.b Aromatic/amide H refined with riding coordinates:
 C00P(H00P), C00S(H00S), C00T(H00T), C00W(H00W), C00X(H00X), C013(H013),
 C014(H014), C015(H015), C016(H016), C018(H018), C019(H019), C01A(H01A),
 C01B(H01B), C01C(H01C), C01D(H01D), C01E(H01E), C01F(H01F), C01G(H01G),
 C01H(H01H), C01I(H01I), C01J(H01J), C01K(H01K), C01L(H01L), C01M(H01M),
 C01N(H01N), C01O(H01O), C01P(H01P), C01T(H01W)
2.c Idealised Me refined as rotating group:
 C01Q(H01Q,H01R,H01S), C01R(H01X,H01Y,H), C01S(H01T,H01U,H01V), C01V(H01,HB,HC)
;
_shelx_shelxl_version_number 2014/7
_olex2_submission_special_instructions 'No special instructions were received'
_oxdiff_exptl_absorpt_empirical_details
;
Empirical correction (ABSPACK) includes:
- Absorption correction using spherical harmonics
- Frame scaling
;
_oxdiff_exptl_absorpt_empirical_full_max 1.925
_oxdiff_exptl_absorpt_empirical_full_min 0.540

loop_
_space_group_symop_operation_xyz
'x, y, z'
'-x+1/2, -y, z+1/2'
'-x, y+1/2, -z+1/2'
'x+1/2, -y+1/2, -z'

loop_
_atom_site_label
_atom_site_type_symbol
_atom_site_fract_x
_atom_site_fract_y
_atom_site_fract_z
_atom_site_U_iso_or_equiv
_atom_site_adp_type
_atom_site_occupancy
_atom_site_site_symmetry_order
_atom_site_calc_flag
_atom_site_refinement_flags_posn
_atom_site_refinement_flags_adp
_atom_site_refinement_flags_occupancy
_atom_site_disorder_assembly
_atom_site_disorder_group
O001 O 0.5530(3) 0.58692(17) 0.59981(10) 0.0512(7) Uani 1 1 d . . . . .
O002 O 0.3795(3) 0.49562(18) 0.66021(10) 0.0530(7) Uani 1 1 d . . . . .
N003 N 0.3328(3) 0.5117(2) 0.44792(13) 0.0544(8) Uani 1 1 d . . . . .
N004 N 0.1647(3) 0.4181(2) 0.50824(15) 0.0572(9) Uani 1 1 d . . . . .
O005 O 0.1141(4) 0.7599(3) 0.62983(15) 0.0847(11) Uani 1 1 d . . . . .
C006 C 0.2755(4) 0.5827(3) 0.42678(16) 0.0528(10) Uani 1 1 d . . . . .
C007 C 0.4578(4) 0.5438(2) 0.57898(15) 0.0458(8) Uani 1 1 d . . . . .
C008 C 0.3739(4) 0.5005(2) 0.60845(15) 0.0460(8) Uani 1 1 d . . . . .
O009 O 0.1927(5) 0.6597(3) 0.58251(16) 0.0949(13) Uani 1 1 d . . . . .
C00A C 0.4417(4) 0.5475(3) 0.52663(15) 0.0489(9) Uani 1 1 d . . . . .
C00B C 0.3919(4) 0.5698(3) 0.68767(15) 0.0506(9) Uani 1 1 d . . . . .
C00C C 0.6329(3) 0.5441(2) 0.63260(15) 0.0477(9) Uani 1 1 d . . . . .
C00D C 0.6133(4) 0.5475(2) 0.68421(16) 0.0479(9) Uani 1 1 d . . . . .
C00E C 0.5249(4) 0.5954(3) 0.49657(16) 0.0555(10) Uani 1 1 d . . . . .
C00F C 0.2794(4) 0.4574(3) 0.58377(16) 0.0502(9) Uani 1 1 d . . . . .
C00G C 0.6957(4) 0.5045(3) 0.71708(17) 0.0532(10) Uani 1 1 d . . . . .
C00H C 0.3451(4) 0.5062(3) 0.50180(16) 0.0511(9) Uani 1 1 d . . . . .
C00I C 0.0545(4) 0.4565(3) 0.49490(17) 0.0539(10) Uani 1 1 d . . . . .
N00J N 0.5916(5) 0.6344(3) 0.47322(17) 0.0781(12) Uani 1 1 d . . . . .
C00K C 0.5155(5) 0.6662(3) 0.73383(15) 0.0574(11) Uani 1 1 d . . . . .
C00L C 0.1693(4) 0.3418(3) 0.48467(17) 0.0558(10) Uani 1 1 d . . . . .
C00M C 0.2646(4) 0.4600(3) 0.53078(16) 0.0506(9) Uani 1 1 d . . . . .
C00N C 0.5055(4) 0.5938(3) 0.70334(15) 0.0502(9) Uani 1 1 d . . . . .
C00O C 0.2515(4) 0.5850(3) 0.37515(17) 0.0578(10) Uani 1 1 d . . . . .
C00P C 0.7321(4) 0.5044(3) 0.61083(18) 0.0584(11) Uani 1 1 d . . . . .
H00P H 0.7433 0.5045 0.5756 0.070 Uiso 1 1 calc R . . . .
C00Q C 0.3997(4) 0.4593(3) 0.41624(18) 0.0566(10) Uani 1 1 d . . . . .
C00R C 0.1951(4) 0.4115(3) 0.61467(18) 0.0593(11) Uani 1 1 d . . . . .
C00S C 0.6788(4) 0.5000(3) 0.77049(18) 0.0636(12) Uani 1 1 d . . . . .
H00S H 0.6122 0.5264 0.7854 0.076 Uiso 1 1 calc R . . . .
C00T C 0.2851(4) 0.6130(3) 0.69958(18) 0.0625(12) Uani 1 1 d . . . . .
H00T H 0.2091 0.5950 0.6879 0.075 Uiso 1 1 calc R . . . .
C00U C 0.2040(5) 0.7229(4) 0.60465(19) 0.0702(13) Uani 1 1 d . . . . .
N00V N 0.1297(5) 0.3750(3) 0.6396(2) 0.0888(15) Uani 1 1 d . . . . .
C00W C 0.2944(5) 0.6824(3) 0.72874(18) 0.0691(14) Uani 1 1 d . . . . .
H00W H 0.2240 0.7117 0.7369 0.083 Uiso 1 1 calc R . . . .
C00X C 0.6299(6) 0.6966(3) 0.75109(18) 0.0693(13) Uani 1 1 d . . . . .
H00X H 0.7019 0.6691 0.7430 0.083 Uiso 1 1 calc R . . . .
C00Y C 0.7975(4) 0.4632(3) 0.69474(19) 0.0608(11) Uani 1 1 d . . . . .
C00Z C 0.3786(5) 0.4615(3) 0.36380(18) 0.0652(12) Uani 1 1 d . . . . .
C010 C 0.4079(5) 0.7102(3) 0.74641(17) 0.0657(12) Uani 1 1 d . . . . .
C011 C 0.2735(5) 0.5114(4) 0.34224(19) 0.0666(12) Uani 1 1 d . . . . .
C012 C 0.0626(4) 0.3289(3) 0.45603(19) 0.0619(11) Uani 1 1 d . . . . .
C013 C 0.2441(5) 0.6483(3) 0.4584(2) 0.0683(13) Uani 1 1 d . . . . .
H013 H 0.2610 0.6457 0.4932 0.082 Uiso 1 1 calc R . . . .
C014 C 0.2617(5) 0.2830(3) 0.4870(2) 0.0795(15) Uani 1 1 d . . . . .
H014 H 0.3326 0.2910 0.5060 0.095 Uiso 1 1 calc R . . . .
C015 C 0.8135(4) 0.4649(3) 0.6421(2) 0.0661(12) Uani 1 1 d . . . . .
H015 H 0.8809 0.4386 0.6278 0.079 Uiso 1 1 calc R . . . .
C016 C 0.0105(5) 0.5322(3) 0.5097(2) 0.0696(13) Uani 1 1 d . . . . .
H016 H 0.0544 0.5662 0.5316 0.084 Uiso 1 1 calc R . . . .
C017 C -0.0113(4) 0.4037(3) 0.46296(19) 0.0643(12) Uani 1 1 d . . . . .
C018 C 0.4159(8) 0.7824(4) 0.7758(2) 0.0896(19) Uani 1 1 d . . . . .
H018 H 0.3455 0.8118 0.7839 0.108 Uiso 1 1 calc R . . . .
C019 C -0.1675(5) 0.5026(4) 0.4578(2) 0.0792(15) Uani 1 1 d . . . . .
H019 H -0.2432 0.5192 0.4452 0.095 Uiso 1 1 calc R . . . .
C01A C 0.4871(5) 0.4053(3) 0.4365(2) 0.0741(14) Uani 1 1 d . . . . .
H01A H 0.5018 0.4056 0.4715 0.089 Uiso 1 1 calc R . . . .
C01B C 0.0470(6) 0.2578(4) 0.4291(2) 0.0841(16) Uani 1 1 d . . . . .
H01B H -0.0232 0.2492 0.4097 0.101 Uiso 1 1 calc R . . . .
C01C C 0.1879(6) 0.7173(4) 0.4382(2) 0.0825(16) Uani 1 1 d . . . . .
H01C H 0.1682 0.7614 0.4591 0.099 Uiso 1 1 calc R . . . .
C01D C -0.1236(5) 0.4281(4) 0.4439(2) 0.0775(15) Uani 1 1 d . . . . .
H01D H -0.1681 0.3943 0.4222 0.093 Uiso 1 1 calc R . . . .
C01E C 0.7588(5) 0.4575(4) 0.8005(2) 0.0830(17) Uani 1 1 d . . . . .
H01E H 0.7468 0.4555 0.8356 0.100 Uiso 1 1 calc R . . . .
C01F C -0.1034(6) 0.5549(4) 0.4900(2) 0.0837(16) Uani 1 1 d . . . . .
H01F H -0.1366 0.6055 0.4985 0.100 Uiso 1 1 calc R . . . .
C01G C 0.1930(5) 0.6562(4) 0.3560(2) 0.0789(15) Uani 1 1 d . . . . .
H01G H 0.1752 0.6598 0.3213 0.095 Uiso 1 1 calc R . . . .
C01H C 0.8774(5) 0.4195(4) 0.7277(2) 0.0800(16) Uani 1 1 d . . . . .
H01H H 0.9443 0.3919 0.7139 0.096 Uiso 1 1 calc R . . . .
C01I C 0.8583(5) 0.4170(5) 0.7787(3) 0.092(2) Uani 1 1 d . . . . .
H01I H 0.9122 0.3880 0.7995 0.110 Uiso 1 1 calc R . . . .
C01J C 0.5505(6) 0.3528(4) 0.4064(3) 0.102(2) Uani 1 1 d . . . . .
H01J H 0.6065 0.3162 0.4204 0.122 Uiso 1 1 calc R . . . .
C01K C 0.6338(8) 0.7667(4) 0.7798(2) 0.0882(19) Uani 1 1 d . . . . .
H01K H 0.7091 0.7861 0.7912 0.106 Uiso 1 1 calc R . . . .
C01L C 0.5289(9) 0.8091(4) 0.7922(2) 0.100(2) Uani 1 1 d . . . . .
H01L H 0.5344 0.8563 0.8120 0.120 Uiso 1 1 calc R . . . .
C01M C 0.2414(6) 0.2113(4) 0.4591(3) 0.097(2) Uani 1 1 d . . . . .
H01M H 0.3006 0.1703 0.4594 0.116 Uiso 1 1 calc R . . . .
C01N C 0.4463(7) 0.4076(5) 0.3334(3) 0.103(2) Uani 1 1 d . . . . .
H01N H 0.4341 0.4076 0.2982 0.124 Uiso 1 1 calc R . . . .
C01O C 0.1623(6) 0.7193(4) 0.3874(2) 0.0895(18) Uani 1 1 d . . . . .
H01O H 0.1228 0.7649 0.3738 0.107 Uiso 1 1 calc R . . . .
C01P C 0.1367(7) 0.1999(4) 0.4313(3) 0.103(2) Uani 1 1 d . . . . .
H01P H 0.1264 0.1511 0.4135 0.123 Uiso 1 1 calc R . . . .
C01Q C 0.1563(6) 0.4582(4) 0.3428(3) 0.0937(19) Uani 1 1 d . . . . .
H01Q H 0.1386 0.4417 0.3773 0.140 Uiso 1 1 calc GR . . . .
H01R H 0.1686 0.4106 0.3220 0.140 Uiso 1 1 calc GR . . . .
H01S H 0.0888 0.4895 0.3296 0.140 Uiso 1 1 calc GR . . . .
C01R C 0.3186(6) 0.7700(4) 0.6070(3) 0.0950(19) Uani 1 1 d . . . . .
H01X H 0.3217 0.8078 0.5789 0.143 Uiso 1 1 calc GR . . . .
H01Y H 0.3871 0.7332 0.6051 0.143 Uiso 1 1 calc GR . . . .
H H 0.3219 0.7998 0.6386 0.143 Uiso 1 1 calc GR . . . .
C01S C 0.2997(7) 0.5380(4) 0.2873(2) 0.0905(18) Uani 1 1 d . . . . .
H01T H 0.2295 0.5661 0.2737 0.136 Uiso 1 1 calc GR . . . .
H01U H 0.3169 0.4907 0.2667 0.136 Uiso 1 1 calc GR . . . .
H01V H 0.3692 0.5741 0.2868 0.136 Uiso 1 1 calc GR . . . .
C01T C 0.5298(8) 0.3549(5) 0.3541(3) 0.122(3) Uani 1 1 d . . . . .
H01W H 0.5735 0.3199 0.3328 0.146 Uiso 1 1 calc R . . . .
C01U C -0.0081(7) 0.7265(7) 0.6259(4) 0.132(3) Uani 1 1 d . . . . .
H01Z H -0.0649 0.7704 0.6179 0.158 Uiso 1 1 calc R . . . .
HA H -0.0104 0.6876 0.5979 0.158 Uiso 1 1 calc R . . . .
C01V C -0.0468(8) 0.6869(7) 0.6713(5) 0.171(5) Uani 1 1 d . . . . .
H01 H -0.1345 0.6827 0.6715 0.256 Uiso 1 1 calc GR . . . .
HB H -0.0205 0.7182 0.7004 0.256 Uiso 1 1 calc GR . . . .
HC H -0.0115 0.6331 0.6729 0.256 Uiso 1 1 calc GR . . . .

loop_
_atom_site_aniso_label
_atom_site_aniso_U_11
_atom_site_aniso_U_22
_atom_site_aniso_U_33
_atom_site_aniso_U_23
_atom_site_aniso_U_13
_atom_site_aniso_U_12
O001 0.0584(15) 0.0482(15) 0.0470(14) 0.0066(12) -0.0101(12) -0.0096(13)
O002 0.0614(16) 0.0506(15) 0.0471(15) 0.0049(13) -0.0059(13) -0.0090(14)
N003 0.065(2) 0.053(2) 0.0448(17) -0.0036(15) -0.0098(16) 0.0159(17)
N004 0.0528(18) 0.0502(19) 0.069(2) -0.0095(17) -0.0190(17) 0.0035(16)
O005 0.084(2) 0.097(3) 0.074(2) -0.016(2) 0.001(2) 0.018(2)
C006 0.053(2) 0.053(2) 0.053(2) 0.0020(19) -0.0053(18) 0.0071(19)
C007 0.052(2) 0.0392(18) 0.0464(19) -0.0002(16) -0.0072(17) -0.0029(17)
C008 0.0483(19) 0.0424(19) 0.047(2) 0.0061(17) -0.0059(16) -0.0014(17)
O009 0.115(3) 0.085(3) 0.084(3) -0.025(2) -0.009(2) 0.011(3)
C00A 0.054(2) 0.047(2) 0.046(2) 0.0041(17) -0.0031(17) 0.0015(18)
C00B 0.061(2) 0.048(2) 0.043(2) 0.0047(17) -0.0021(18) 0.002(2)
C00C 0.047(2) 0.045(2) 0.051(2) 0.0051(17) -0.0075(17) -0.0088(17)
C00D 0.0491(19) 0.044(2) 0.051(2) 0.0047(17) -0.0054(17) -0.0089(18)
C00E 0.060(2) 0.058(2) 0.048(2) 0.006(2) -0.0025(19) 0.001(2)
C00F 0.050(2) 0.046(2) 0.055(2) 0.0013(18) -0.0066(17) -0.0005(18)
C00G 0.048(2) 0.054(2) 0.057(2) 0.009(2) -0.0080(18) -0.010(2)
C00H 0.055(2) 0.049(2) 0.050(2) -0.0035(18) -0.0089(17) 0.0064(19)
C00I 0.048(2) 0.056(2) 0.058(2) -0.003(2) -0.0070(18) 0.0024(19)
N00J 0.079(3) 0.082(3) 0.073(3) 0.013(2) 0.006(2) -0.007(3)
C00K 0.081(3) 0.047(2) 0.044(2) 0.0030(18) -0.002(2) -0.008(2)
C00L 0.058(2) 0.048(2) 0.061(3) -0.003(2) -0.008(2) -0.0004(19)
C00M 0.051(2) 0.045(2) 0.056(2) -0.0034(18) -0.0112(18) 0.0048(18)
C00N 0.062(2) 0.047(2) 0.0409(19) 0.0036(16) -0.0008(17) -0.0029(19)
C00O 0.059(2) 0.059(3) 0.055(2) 0.004(2) -0.005(2) 0.000(2)
C00P 0.054(2) 0.066(3) 0.055(2) -0.001(2) 0.0023(19) -0.011(2)
C00Q 0.055(2) 0.050(2) 0.064(3) -0.007(2) -0.006(2) 0.004(2)
C00R 0.053(2) 0.061(3) 0.063(3) 0.005(2) -0.006(2) -0.010(2)
C00S 0.062(2) 0.074(3) 0.055(2) 0.013(2) -0.008(2) -0.007(3)
C00T 0.059(2) 0.074(3) 0.054(2) 0.007(2) -0.003(2) 0.005(2)
C00U 0.084(3) 0.071(3) 0.055(3) 0.008(2) -0.001(2) 0.014(3)
N00V 0.079(3) 0.090(3) 0.098(3) 0.017(3) -0.001(3) -0.026(3)
C00W 0.080(3) 0.071(3) 0.056(3) 0.004(2) 0.003(2) 0.025(3)
C00X 0.091(3) 0.062(3) 0.056(3) 0.000(2) -0.005(3) -0.021(3)
C00Y 0.049(2) 0.059(3) 0.075(3) 0.011(2) -0.007(2) -0.010(2)
C00Z 0.067(3) 0.071(3) 0.057(2) -0.015(2) -0.002(2) 0.008(3)
C010 0.098(4) 0.053(2) 0.046(2) 0.003(2) 0.001(2) 0.010(3)
C011 0.065(3) 0.077(3) 0.058(3) -0.005(2) -0.002(2) -0.001(3)
C012 0.059(2) 0.055(3) 0.072(3) -0.008(2) -0.007(2) -0.008(2)
C013 0.077(3) 0.059(3) 0.070(3) -0.003(2) 0.000(3) 0.015(2)
C014 0.069(3) 0.065(3) 0.105(4) 0.004(3) -0.019(3) 0.010(3)
C015 0.048(2) 0.079(3) 0.071(3) 0.000(3) -0.002(2) 0.002(2)
C016 0.066(3) 0.066(3) 0.077(3) -0.002(3) 0.002(2) 0.006(2)
C017 0.051(2) 0.072(3) 0.070(3) -0.001(2) -0.007(2) -0.011(2)
C018 0.145(6) 0.058(3) 0.066(3) -0.008(3) 0.001(4) 0.017(4)
C019 0.056(3) 0.097(4) 0.085(4) 0.004(3) -0.007(3) 0.012(3)
C01A 0.073(3) 0.067(3) 0.082(3) -0.001(3) -0.009(3) 0.015(3)
C01B 0.089(4) 0.076(3) 0.088(4) -0.022(3) -0.007(3) -0.018(3)
C01C 0.089(4) 0.071(3) 0.088(4) -0.001(3) 0.007(3) 0.023(3)
C01D 0.051(2) 0.100(4) 0.082(3) -0.001(3) -0.010(2) -0.007(3)
C01E 0.080(3) 0.102(4) 0.067(3) 0.028(3) -0.017(3) -0.011(3)
C01F 0.079(3) 0.085(4) 0.087(4) 0.010(3) 0.005(3) 0.023(3)
C01G 0.079(3) 0.083(4) 0.075(3) 0.017(3) -0.015(3) 0.013(3)
C01H 0.051(2) 0.091(4) 0.097(4) 0.023(3) -0.012(3) 0.004(3)
C01I 0.069(3) 0.114(5) 0.092(4) 0.039(4) -0.024(3) -0.005(4)
C01J 0.090(4) 0.081(4) 0.135(6) -0.017(4) -0.002(4) 0.036(4)
C01K 0.135(6) 0.065(3) 0.064(3) -0.009(3) -0.002(3) -0.028(4)
C01L 0.179(8) 0.056(3) 0.064(3) -0.010(3) -0.003(4) -0.005(4)
C01M 0.098(4) 0.059(3) 0.133(6) -0.008(4) -0.016(4) 0.020(3)
C01N 0.115(5) 0.110(5) 0.084(4) -0.032(4) 0.004(4) 0.029(5)
C01O 0.089(4) 0.090(4) 0.090(4) 0.013(4) -0.006(3) 0.032(3)
C01P 0.100(5) 0.069(4) 0.139(6) -0.030(4) -0.007(4) 0.005(4)
C01Q 0.083(4) 0.095(4) 0.103(5) -0.014(4) -0.008(3) -0.026(3)
C01R 0.099(4) 0.085(4) 0.101(5) 0.022(4) 0.015(4) -0.001(4)
C01S 0.105(4) 0.107(5) 0.059(3) -0.004(3) -0.003(3) -0.007(4)
C01T 0.120(6) 0.116(6) 0.130(7) -0.043(5) 0.009(5) 0.045(5)
C01U 0.070(4) 0.196(10) 0.128(7) -0.028(7) -0.008(4) 0.014(6)
C01V 0.096(6) 0.187(11) 0.229(12) 0.089(10) -0.012(7) -0.025(7)

loop_
_atom_type_symbol
_atom_type_description
_atom_type_scat_dispersion_real
_atom_type_scat_dispersion_imag
_atom_type_scat_source
C C 0.0181 0.0091 'International Tables Vol C Tables 4.2.6.8 and 6.1.1.4'
H H 0.0000 0.0000 'International Tables Vol C Tables 4.2.6.8 and 6.1.1.4'
N N 0.0311 0.0180 'International Tables Vol C Tables 4.2.6.8 and 6.1.1.4'
O O 0.0492 0.0322 'International Tables Vol C Tables 4.2.6.8 and 6.1.1.4'

loop_
_geom_angle_atom_site_label_1
_geom_angle_atom_site_label_2
_geom_angle_atom_site_label_3
_geom_angle
_geom_angle_site_symmetry_1
_geom_angle_site_symmetry_3
_geom_angle_publ_flag
C007 O001 C00C 117.3(3) . . ?
C008 O002 C00B 117.4(3) . . ?
C00H N003 C006 118.5(3) . . ?
C00Q N003 C006 119.7(4) . . ?
C00Q N003 C00H 120.1(3) . . ?
C00I N004 C00M 123.3(3) . . ?
C00L N004 C00I 108.8(3) . . ?
C00L N004 C00M 126.1(4) . . ?
C00U O005 C01U 118.4(5) . . ?
C00O C006 N003 119.0(4) . . ?
C00O C006 C013 121.0(4) . . ?
C013 C006 N003 120.0(4) . . ?
O001 C007 C008 122.7(3) . . ?
O001 C007 C00A 118.0(4) . . ?
C00A C007 C008 119.2(4) . . ?
O002 C008 C007 123.6(3) . . ?
O002 C008 C00F 117.5(3) . . ?
C007 C008 C00F 118.9(4) . . ?
C007 C00A C00E 119.2(4) . . ?
C007 C00A C00H 122.1(4) . . ?
C00H C00A C00E 118.8(4) . . ?
C00N C00B O002 119.1(4) . . ?
C00N C00B C00T 123.1(4) . . ?
C00T C00B O002 117.7(4) . . ?
C00D C00C O001 118.9(4) . . ?
C00D C00C C00P 123.2(4) . . ?
C00P C00C O001 117.8(4) . . ?
C00C C00D C00G 118.4(4) . . ?
C00C C00D C00N 118.5(4) . . ?
C00G C00D C00N 123.1(4) . . ?
N00J C00E C00A 178.9(5) . . ?
C008 C00F C00R 118.2(4) . . ?
C00M C00F C008 121.7(4) . . ?
C00M C00F C00R 120.1(4) . . ?
C00S C00G C00D 122.6(4) . . ?
C00S C00G C00Y 118.9(4) . . ?
C00Y C00G C00D 118.4(4) . . ?
C00A C00H N003 119.9(4) . . ?
C00M C00H N003 121.2(4) . . ?
C00M C00H C00A 118.8(4) . . ?
C016 C00I N004 129.0(4) . . ?
C016 C00I C017 122.7(4) . . ?
C017 C00I N004 108.3(4) . . ?
C00X C00K C00N 122.3(5) . . ?
C010 C00K C00N 119.0(4) . . ?
C010 C00K C00X 118.6(4) . . ?
N004 C00L C012 110.0(4) . . ?
N004 C00L C014 128.6(4) . . ?
C014 C00L C012 121.4(4) . . ?
C00F C00M N004 119.2(4) . . ?
C00H C00M N004 121.6(4) . . ?
C00H C00M C00F 119.2(4) . . ?
C00B C00N C00D 118.2(4) . . ?
C00B C00N C00K 118.4(4) . . ?
C00K C00N C00D 123.2(4) . . ?
C006 C00O C011 120.8(4) . . ?
C006 C00O C01G 117.1(5) . . ?
C01G C00O C011 121.8(4) . . ?
C00C C00P H00P 120.6 . . ?
C015 C00P C00C 118.8(4) . . ?
C015 C00P H00P 120.6 . . ?
N003 C00Q C01A 121.0(4) . . ?
C00Z C00Q N003 118.8(4) . . ?
C00Z C00Q C01A 120.1(5) . . ?
N00V C00R C00F 179.1(5) . . ?
C00G C00S H00S 119.6 . . ?
C01E C00S C00G 120.8(5) . . ?
C01E C00S H00S 119.6 . . ?
C00B C00T H00T 120.7 . . ?
C00W C00T C00B 118.6(5) . . ?
C00W C00T H00T 120.7 . . ?
O005 C00U C01R 111.7(5) . . ?
O009 C00U O005 124.1(6) . . ?
O009 C00U C01R 124.2(6) . . ?
C00T C00W H00W 119.4 . . ?
C00T C00W C010 121.2(5) . . ?
C010 C00W H00W 119.4 . . ?
C00K C00X H00X 120.2 . . ?
C01K C00X C00K 119.7(6) . . ?
C01K C00X H00X 120.2 . . ?
C015 C00Y C00G 119.7(4) . . ?
C015 C00Y C01H 122.4(5) . . ?
C01H C00Y C00G 117.9(5) . . ?
C00Q C00Z C011 120.4(4) . . ?
C00Q C00Z C01N 117.2(5) . . ?
C01N C00Z C011 121.8(5) . . ?
C00W C010 C00K 119.6(4) . . ?
C00W C010 C018 120.4(6) . . ?
C018 C010 C00K 120.0(6) . . ?
C00O C011 C00Z 109.7(4) . . ?
C00O C011 C01Q 108.2(4) . . ?
C00O C011 C01S 110.0(5) . . ?
C00Z C011 C01Q 108.8(5) . . ?
C00Z C011 C01S 111.2(5) . . ?
C01S C011 C01Q 108.9(5) . . ?
C00L C012 C017 105.3(4) . . ?
C01B C012 C00L 120.5(5) . . ?
C01B C012 C017 134.2(5) . . ?
C006 C013 H013 119.8 . . ?
C01C C013 C006 120.4(5) . . ?
C01C C013 H013 119.8 . . ?
C00L C014 H014 121.9 . . ?
C00L C014 C01M 116.1(5) . . ?
C01M C014 H014 121.9 . . ?
C00P C015 C00Y 121.4(5) . . ?
C00P C015 H015 119.3 . . ?
C00Y C015 H015 119.3 . . ?
C00I C016 H016 121.9 . . ?
C00I C016 C01F 116.3(5) . . ?
C01F C016 H016 121.9 . . ?
C00I C017 C012 107.6(4) . . ?
C01D C017 C00I 119.5(5) . . ?
C01D C017 C012 132.8(5) . . ?
C010 C018 H018 120.3 . . ?
C01L C018 C010 119.3(7) . . ?
C01L C018 H018 120.3 . . ?
C01D C019 H019 118.8 . . ?
C01D C019 C01F 122.4(5) . . ?
C01F C019 H019 118.8 . . ?
C00Q C01A H01A 119.2 . . ?
C01J C01A C00Q 121.7(6) . . ?
C01J C01A H01A 119.2 . . ?
C012 C01B H01B 120.8 . . ?
C01P C01B C012 118.4(6) . . ?
C01P C01B H01B 120.8 . . ?
C013 C01C H01C 120.5 . . ?
C01O C01C C013 118.9(6) . . ?
C01O C01C H01C 120.5 . . ?
C017 C01D H01D 120.8 . . ?
C019 C01D C017 118.4(5) . . ?
C019 C01D H01D 120.8 . . ?
C00S C01E H01E 119.8 . . ?
C00S C01E C01I 120.4(5) . . ?
C01I C01E H01E 119.8 . . ?
C016 C01F H01F 119.7 . . ?
C019 C01F C016 120.7(6) . . ?
C019 C01F H01F 119.7 . . ?
C00O C01G H01G 119.4 . . ?
C01O C01G C00O 121.2(5) . . ?
C01O C01G H01G 119.4 . . ?
C00Y C01H H01H 119.3 . . ?
C01I C01H C00Y 121.4(6) . . ?
C01I C01H H01H 119.3 . . ?
C01E C01I H01I 119.7 . . ?
C01H C01I C01E 120.6(5) . . ?
C01H C01I H01I 119.7 . . ?
C01A C01J H01J 120.8 . . ?
C01A C01J C01T 118.3(6) . . ?
C01T C01J H01J 120.8 . . ?
C00X C01K H01K 119.2 . . ?
C00X C01K C01L 121.6(7) . . ?
C01L C01K H01K 119.2 . . ?
C018 C01L H01L 119.6 . . ?
C01K C01L C018 120.8(5) . . ?
C01K C01L H01L 119.6 . . ?
C014 C01M H01M 119.2 . . ?
C01P C01M C014 121.6(6) . . ?
C01P C01M H01M 119.2 . . ?
C00Z C01N H01N 119.2 . . ?
C01T C01N C00Z 121.6(6) . . ?
C01T C01N H01N 119.2 . . ?
C01C C01O C01G 121.5(6) . . ?
C01C C01O H01O 119.3 . . ?
C01G C01O H01O 119.3 . . ?
C01B C01P C01M 122.0(6) . . ?
C01B C01P H01P 119.0 . . ?
C01M C01P H01P 119.0 . . ?
C011 C01Q H01Q 109.5 . . ?
C011 C01Q H01R 109.5 . . ?
C011 C01Q H01S 109.5 . . ?
H01Q C01Q H01R 109.5 . . ?
H01Q C01Q H01S 109.5 . . ?
H01R C01Q H01S 109.5 . . ?
C00U C01R H01X 109.5 . . ?
C00U C01R H01Y 109.5 . . ?
C00U C01R H 109.5 . . ?
H01X C01R H01Y 109.5 . . ?
H01X C01R H 109.5 . . ?
H01Y C01R H 109.5 . . ?
C011 C01S H01T 109.5 . . ?
C011 C01S H01U 109.5 . . ?
C011 C01S H01V 109.5 . . ?
H01T C01S H01U 109.5 . . ?
H01T C01S H01V 109.5 . . ?
H01U C01S H01V 109.5 . . ?
C01J C01T H01W 119.5 . . ?
C01N C01T C01J 121.1(6) . . ?
C01N C01T H01W 119.5 . . ?
O005 C01U H01Z 109.0 . . ?
O005 C01U HA 109.0 . . ?
H01Z C01U HA 107.8 . . ?
C01V C01U O005 112.8(7) . . ?
C01V C01U H01Z 109.0 . . ?
C01V C01U HA 109.0 . . ?
C01U C01V H01 109.5 . . ?
C01U C01V HB 109.5 . . ?
C01U C01V HC 109.5 . . ?
H01 C01V HB 109.5 . . ?
H01 C01V HC 109.5 . . ?
HB C01V HC 109.5 . . ?

loop_
_geom_bond_atom_site_label_1
_geom_bond_atom_site_label_2
_geom_bond_distance
_geom_bond_site_symmetry_2
_geom_bond_publ_flag
O001 C007 1.368(5) . ?
O001 C00C 1.408(5) . ?
O002 C008 1.358(5) . ?
O002 C00B 1.414(5) . ?
N003 C006 1.428(5) . ?
N003 C00H 1.419(5) . ?
N003 C00Q 1.396(6) . ?
N004 C00I 1.401(5) . ?
N004 C00L 1.389(6) . ?
N004 C00M 1.416(5) . ?
O005 C00U 1.327(7) . ?
O005 C01U 1.444(9) . ?
C006 C00O 1.377(6) . ?
C006 C013 1.395(7) . ?
C007 C008 1.390(6) . ?
C007 C00A 1.382(5) . ?
C008 C00F 1.406(6) . ?
O009 C00U 1.189(7) . ?
C00A C00E 1.433(6) . ?
C00A C00H 1.410(6) . ?
C00B C00N 1.363(6) . ?
C00B C00T 1.398(6) . ?
C00C C00D 1.368(6) . ?
C00C C00P 1.385(6) . ?
C00D C00G 1.429(6) . ?
C00D C00N 1.484(6) . ?
C00E N00J 1.144(6) . ?
C00F C00M 1.396(6) . ?
C00F C00R 1.435(6) . ?
C00G C00S 1.411(6) . ?
C00G C00Y 1.425(7) . ?
C00H C00M 1.384(6) . ?
C00I C016 1.381(7) . ?
C00I C017 1.398(6) . ?
C00K C00N 1.430(6) . ?
C00K C00X 1.416(7) . ?
C00K C010 1.415(7) . ?
C00L C012 1.401(6) . ?
C00L C014 1.393(7) . ?
C00O C011 1.497(7) . ?
C00O C01G 1.418(7) . ?
C00P H00P 0.9300 . ?
C00P C015 1.369(7) . ?
C00Q C00Z 1.392(7) . ?
C00Q C01A 1.402(7) . ?
C00R N00V 1.135(6) . ?
C00S H00S 0.9300 . ?
C00S C01E 1.363(7) . ?
C00T H00T 0.9300 . ?
C00T C00W 1.370(7) . ?
C00U C01R 1.469(9) . ?
C00W H00W 0.9300 . ?
C00W C010 1.397(8) . ?
C00X H00X 0.9300 . ?
C00X C01K 1.369(7) . ?
C00Y C015 1.388(7) . ?
C00Y C01H 1.419(7) . ?
C00Z C011 1.515(7) . ?
C00Z C01N 1.397(8) . ?
C010 C018 1.410(7) . ?
C011 C01Q 1.545(8) . ?
C011 C01S 1.530(8) . ?
C012 C017 1.475(7) . ?
C012 C01B 1.369(7) . ?
C013 H013 0.9300 . ?
C013 C01C 1.387(7) . ?
C014 H014 0.9300 . ?
C014 C01M 1.398(8) . ?
C015 H015 0.9300 . ?
C016 H016 0.9300 . ?
C016 C01F 1.395(8) . ?
C017 C01D 1.382(7) . ?
C018 H018 0.9300 . ?
C018 C01L 1.376(11) . ?
C019 H019 0.9300 . ?
C019 C01D 1.355(9) . ?
C019 C01F 1.389(9) . ?
C01A H01A 0.9300 . ?
C01A C01J 1.355(8) . ?
C01B H01B 0.9300 . ?
C01B C01P 1.362(9) . ?
C01C H01C 0.9300 . ?
C01C C01O 1.358(8) . ?
C01D H01D 0.9300 . ?
C01E H01E 0.9300 . ?
C01E C01I 1.394(9) . ?
C01F H01F 0.9300 . ?
C01G H01G 0.9300 . ?
C01G C01O 1.360(9) . ?
C01H H01H 0.9300 . ?
C01H C01I 1.351(8) . ?
C01I H01I 0.9300 . ?
C01J H01J 0.9300 . ?
C01J C01T 1.387(10) . ?
C01K H01K 0.9300 . ?
C01K C01L 1.376(11) . ?
C01L H01L 0.9300 . ?
C01M H01M 0.9300 . ?
C01M C01P 1.366(9) . ?
C01N H01N 0.9300 . ?
C01N C01T 1.365(11) . ?
C01O H01O 0.9300 . ?
C01P H01P 0.9300 . ?
C01Q H01Q 0.9600 . ?
C01Q H01R 0.9600 . ?
C01Q H01S 0.9600 . ?
C01R H01X 0.9600 . ?
C01R H01Y 0.9600 . ?
C01R H 0.9600 . ?
C01S H01T 0.9600 . ?
C01S H01U 0.9600 . ?
C01S H01V 0.9600 . ?
C01T H01W 0.9300 . ?
C01U H01Z 0.9700 . ?
C01U HA 0.9700 . ?
C01U C01V 1.418(13) . ?
C01V H01 0.9600 . ?
C01V HB 0.9600 . ?
C01V HC 0.9600 . ?

loop_
_geom_torsion_atom_site_label_1
_geom_torsion_atom_site_label_2
_geom_torsion_atom_site_label_3
_geom_torsion_atom_site_label_4
_geom_torsion
_geom_torsion_site_symmetry_1
_geom_torsion_site_symmetry_2
_geom_torsion_site_symmetry_3
_geom_torsion_site_symmetry_4
_geom_torsion_publ_flag
O001 C007 C008 O002 -1.2(6) . . . . ?
O001 C007 C008 C00F -179.5(4) . . . . ?
O001 C007 C00A C00E 0.3(6) . . . . ?
O001 C007 C00A C00H -179.0(4) . . . . ?
O001 C00C C00D C00G -179.4(3) . . . . ?
O001 C00C C00D C00N 2.2(5) . . . . ?
O001 C00C C00P C015 177.7(4) . . . . ?
O002 C008 C00F C00M 178.7(4) . . . . ?
O002 C008 C00F C00R 0.3(6) . . . . ?
O002 C00B C00N C00D 9.0(5) . . . . ?
O002 C00B C00N C00K -176.1(3) . . . . ?
O002 C00B C00T C00W 176.2(4) . . . . ?
N003 C006 C00O C011 6.0(7) . . . . ?
N003 C006 C00O C01G 179.1(4) . . . . ?
N003 C006 C013 C01C -179.7(5) . . . . ?
N003 C00H C00M N004 -1.8(6) . . . . ?
N003 C00H C00M C00F -179.2(4) . . . . ?
N003 C00Q C00Z C011 -8.1(7) . . . . ?
N003 C00Q C00Z C01N -179.3(5) . . . . ?
N003 C00Q C01A C01J 178.3(5) . . . . ?
N004 C00I C016 C01F 179.7(5) . . . . ?
N004 C00I C017 C012 -0.3(5) . . . . ?
N004 C00I C017 C01D -179.2(5) . . . . ?
N004 C00L C012 C017 0.3(5) . . . . ?
N004 C00L C012 C01B 179.6(5) . . . . ?
N004 C00L C014 C01M -179.9(5) . . . . ?
C006 N003 C00H C00A -81.0(5) . . . . ?
C006 N003 C00H C00M 99.9(5) . . . . ?
C006 N003 C00Q C00Z -20.1(6) . . . . ?
C006 N003 C00Q C01A 159.8(4) . . . . ?
C006 C00O C011 C00Z -30.5(6) . . . . ?
C006 C00O C011 C01Q 88.0(6) . . . . ?
C006 C00O C011 C01S -153.1(5) . . . . ?
C006 C00O C01G C01O 0.1(9) . . . . ?
C006 C013 C01C C01O 1.1(9) . . . . ?
C007 O001 C00C C00D -95.4(4) . . . . ?
C007 O001 C00C C00P 88.2(4) . . . . ?
C007 C008 C00F C00M -2.9(6) . . . . ?
C007 C008 C00F C00R 178.6(4) . . . . ?
C007 C00A C00H N003 -179.8(4) . . . . ?
C007 C00A C00H C00M -0.7(6) . . . . ?
C008 O002 C00B C00N -97.4(4) . . . . ?
C008 O002 C00B C00T 85.7(5) . . . . ?
C008 C007 C00A C00E 177.0(4) . . . . ?
C008 C007 C00A C00H -2.3(6) . . . . ?
C008 C00F C00M N004 -177.4(4) . . . . ?
C008 C00F C00M C00H 0.0(6) . . . . ?
C00A C007 C008 O002 -177.8(4) . . . . ?
C00A C007 C008 C00F 4.0(6) . . . . ?
C00A C00H C00M N004 179.1(4) . . . . ?
C00A C00H C00M C00F 1.8(6) . . . . ?
C00B O002 C008 C007 50.4(5) . . . . ?
C00B O002 C008 C00F -131.3(4) . . . . ?
C00B C00T C00W C010 0.1(7) . . . . ?
C00C O001 C007 C008 54.9(5) . . . . ?
C00C O001 C007 C00A -128.5(4) . . . . ?
C00C C00D C00G C00S -175.9(4) . . . . ?
C00C C00D C00G C00Y 2.8(6) . . . . ?
C00C C00D C00N C00B 59.6(5) . . . . ?
C00C C00D C00N C00K -115.0(4) . . . . ?
C00C C00P C015 C00Y 0.8(8) . . . . ?
C00D C00C C00P C015 1.5(7) . . . . ?
C00D C00G C00S C01E 179.2(5) . . . . ?
C00D C00G C00Y C015 -0.7(7) . . . . ?
C00D C00G C00Y C01H -178.8(4) . . . . ?
C00E C00A C00H N003 0.9(6) . . . . ?
C00E C00A C00H C00M -180.0(4) . . . . ?
C00G C00D C00N C00B -118.7(4) . . . . ?
C00G C00D C00N C00K 66.7(6) . . . . ?
C00G C00S C01E C01I -0.6(9) . . . . ?
C00G C00Y C015 C00P -1.1(8) . . . . ?
C00G C00Y C01H C01I -0.2(8) . . . . ?
C00H N003 C006 C00O -173.3(4) . . . . ?
C00H N003 C006 C013 6.4(6) . . . . ?
C00H N003 C00Q C00Z 174.9(4) . . . . ?
C00H N003 C00Q C01A -5.2(7) . . . . ?
C00I N004 C00L C012 -0.5(5) . . . . ?
C00I N004 C00L C014 179.8(5) . . . . ?
C00I N004 C00M C00F 97.3(5) . . . . ?
C00I N004 C00M C00H -80.0(6) . . . . ?
C00I C016 C01F C019 0.7(8) . . . . ?
C00I C017 C01D C019 -1.1(8) . . . . ?
C00K C00X C01K C01L -0.4(8) . . . . ?
C00K C010 C018 C01L -0.5(8) . . . . ?
C00L N004 C00I C016 179.4(5) . . . . ?
C00L N004 C00I C017 0.4(5) . . . . ?
C00L N004 C00M C00F -99.9(5) . . . . ?
C00L N004 C00M C00H 82.7(6) . . . . ?
C00L C012 C017 C00I 0.0(6) . . . . ?
C00L C012 C017 C01D 178.8(6) . . . . ?
C00L C012 C01B C01P 0.8(9) . . . . ?
C00L C014 C01M C01P -0.2(11) . . . . ?
C00M N004 C00I C016 -15.3(8) . . . . ?
C00M N004 C00I C017 165.8(4) . . . . ?
C00M N004 C00L C012 -165.3(4) . . . . ?
C00M N004 C00L C014 14.9(8) . . . . ?
C00N C00B C00T C00W -0.6(7) . . . . ?
C00N C00D C00G C00S 2.4(6) . . . . ?
C00N C00D C00G C00Y -179.0(4) . . . . ?
C00N C00K C00X C01K 179.4(4) . . . . ?
C00N C00K C010 C00W -0.3(6) . . . . ?
C00N C00K C010 C018 -179.0(4) . . . . ?
C00O C006 C013 C01C 0.0(8) . . . . ?
C00O C01G C01O C01C 1.0(11) . . . . ?
C00P C00C C00D C00G -3.2(6) . . . . ?
C00P C00C C00D C00N 178.4(4) . . . . ?
C00Q N003 C006 C00O 21.4(6) . . . . ?
C00Q N003 C006 C013 -158.8(5) . . . . ?
C00Q N003 C00H C00A 84.2(5) . . . . ?
C00Q N003 C00H C00M -94.9(5) . . . . ?
C00Q C00Z C011 C00O 31.7(7) . . . . ?
C00Q C00Z C011 C01Q -86.5(6) . . . . ?
C00Q C00Z C011 C01S 153.6(5) . . . . ?
C00Q C00Z C01N C01T -0.1(11) . . . . ?
C00Q C01A C01J C01T 1.8(11) . . . . ?
C00R C00F C00M N004 1.0(6) . . . . ?
C00R C00F C00M C00H 178.4(4) . . . . ?
C00S C00G C00Y C015 178.0(5) . . . . ?
C00S C00G C00Y C01H -0.1(7) . . . . ?
C00S C01E C01I C01H 0.2(10) . . . . ?
C00T C00B C00N C00D -174.2(4) . . . . ?
C00T C00B C00N C00K 0.7(6) . . . . ?
C00T C00W C010 C00K 0.3(7) . . . . ?
C00T C00W C010 C018 179.1(5) . . . . ?
C00U O005 C01U C01V 107.6(9) . . . . ?
C00W C010 C018 C01L -179.2(5) . . . . ?
C00X C00K C00N C00B -178.9(4) . . . . ?
C00X C00K C00N C00D -4.3(6) . . . . ?
C00X C00K C010 C00W 178.4(5) . . . . ?
C00X C00K C010 C018 -0.3(7) . . . . ?
C00X C01K C01L C018 -0.4(9) . . . . ?
C00Y C00G C00S C01E 0.5(7) . . . . ?
C00Y C01H C01I C01E 0.2(10) . . . . ?
C00Z C00Q C01A C01J -1.7(9) . . . . ?
C00Z C01N C01T C01J 0.2(14) . . . . ?
C010 C00K C00N C00B -0.2(6) . . . . ?
C010 C00K C00N C00D 174.4(4) . . . . ?
C010 C00K C00X C01K 0.7(7) . . . . ?
C010 C018 C01L C01K 0.8(9) . . . . ?
C011 C00O C01G C01O 173.2(6) . . . . ?
C011 C00Z C01N C01T -171.2(7) . . . . ?
C012 C00L C014 C01M 0.3(9) . . . . ?
C012 C017 C01D C019 -179.8(6) . . . . ?
C012 C01B C01P C01M -0.7(11) . . . . ?
C013 C006 C00O C011 -173.7(5) . . . . ?
C013 C006 C00O C01G -0.6(7) . . . . ?
C013 C01C C01O C01G -1.6(11) . . . . ?
C014 C00L C012 C017 -179.9(5) . . . . ?
C014 C00L C012 C01B -0.6(8) . . . . ?
C014 C01M C01P C01B 0.5(12) . . . . ?
C015 C00Y C01H C01I -178.3(6) . . . . ?
C016 C00I C017 C012 -179.3(5) . . . . ?
C016 C00I C017 C01D 1.8(8) . . . . ?
C017 C00I C016 C01F -1.5(7) . . . . ?
C017 C012 C01B C01P 179.9(6) . . . . ?
C01A C00Q C00Z C011 172.0(5) . . . . ?
C01A C00Q C00Z C01N 0.8(8) . . . . ?
C01A C01J C01T C01N -1.1(14) . . . . ?
C01B C012 C017 C00I -179.2(6) . . . . ?
C01B C012 C017 C01D -0.4(11) . . . . ?
C01D C019 C01F C016 -0.1(9) . . . . ?
C01F C019 C01D C017 0.3(9) . . . . ?
C01G C00O C011 C00Z 156.7(5) . . . . ?
C01G C00O C011 C01Q -84.8(6) . . . . ?
C01G C00O C011 C01S 34.1(7) . . . . ?
C01H C00Y C015 C00P 177.0(5) . . . . ?
C01N C00Z C011 C00O -157.5(6) . . . . ?
C01N C00Z C011 C01Q 84.3(7) . . . . ?
C01N C00Z C011 C01S -35.6(8) . . . . ?
C01U O005 C00U O009 -6.8(9) . . . . ?
C01U O005 C00U C01R 172.5(7) . . . . ?
